data_4516469
loop_
_publ_author_name
'Blanchard, Florent'
'Ellart, Marine'
'Rivenet, Murielle'
'Vigier, Nicolas'
'Hablot, Isabelle'
'Morel, Bertrand'
'Grandjean, St\'ephane'
'Abraham, Francis'

_publ_section_title
;
 Role of Ammonium Ions in the Formation of Ammonium Uranyl Peroxides and
 Uranyl Peroxo-oxalates
;
_journal_issue 1
_journal_name_full 'Crystal Growth &amp; Design'
_journal_page_first 200
_journal_paper_doi 10.1021/acs.cgd.5b01090
_journal_volume 16
_journal_year 2015
_chemical_formula_moiety '(C10 O40 U5), 10.64(N), 0.632(N O3)'
_chemical_formula_sum 'C10 N11.27 O41.9 U5'
_chemical_formula_weight 2138.51
_space_group_crystal_system monoclinic
_space_group_IT_number 15
_space_group_name_Hall '-C 2yc'
_space_group_name_H-M_alt 'C 1 2/c 1'
_audit_creation_date 2015-06-16
_audit_creation_method
;
Olex2 1.2
(compiled 2015.01.26 svn.r3150 for OlexSys, GUI svn.r4998)
;
_cell_angle_alpha 90
_cell_angle_beta 122.231(3)
_cell_angle_gamma 90
_cell_formula_units_Z 8
_cell_length_a 30.761(4)
_cell_length_b 22.674(3)
_cell_length_c 20.944(3)
_cell_measurement_reflns_used 9354
_cell_measurement_temperature 293(2)
_cell_measurement_theta_max 26.43
_cell_measurement_theta_min 1.57
_cell_volume 12357(3)
_computing_molecular_graphics 'Olex2 (Dolomanov et al., 2009)'
_computing_publication_material 'Olex2 (Dolomanov et al., 2009)'
_computing_structure_refinement 'XL (Sheldrick, 2008)'
_diffrn_ambient_temperature 293(2)
_diffrn_detector 'Bruker APEX2 area detector'
_diffrn_detector_area_resol_mean 7.9
_diffrn_detector_type 'CCD area detector'
_diffrn_measured_fraction_theta_full 1.000
_diffrn_measured_fraction_theta_max 0.995
_diffrn_measurement_device 'three-circle diffractometer'
_diffrn_measurement_device_type 'Bruker APEX2 microsource'
_diffrn_measurement_method '\w and \f scans'
_diffrn_radiation_monochromator 'mirror optics'
_diffrn_radiation_probe x-ray
_diffrn_radiation_type MoK\a
_diffrn_radiation_wavelength 0.71073
_diffrn_reflns_av_R_equivalents 0.0583
_diffrn_reflns_av_unetI/netI 0.0304
_diffrn_reflns_Laue_measured_fraction_full 1.000
_diffrn_reflns_Laue_measured_fraction_max 0.995
_diffrn_reflns_limit_h_max 39
_diffrn_reflns_limit_h_min -39
_diffrn_reflns_limit_k_max 29
_diffrn_reflns_limit_k_min -29
_diffrn_reflns_limit_l_max 27
_diffrn_reflns_limit_l_min -27
_diffrn_reflns_number 154750
_diffrn_reflns_point_group_measured_fraction_full 1.000
_diffrn_reflns_point_group_measured_fraction_max 0.995
_diffrn_reflns_theta_full 25.242
_diffrn_reflns_theta_max 27.550
_diffrn_reflns_theta_min 1.334
_diffrn_source 'microfocus sealed X-ray tube'
_diffrn_source_type 'Incoatec I\ms'
_exptl_absorpt_coefficient_mu 13.155
_exptl_absorpt_correction_T_max 0.196
_exptl_absorpt_correction_T_min 0.111
_exptl_absorpt_correction_type multi-scan
_exptl_absorpt_process_details sadabs
_exptl_crystal_colour yellow
_exptl_crystal_density_diffrn 2.299
_exptl_crystal_density_method 'not measured'
_exptl_crystal_description block
_exptl_crystal_F_000 7473
_exptl_crystal_size_max 0.237
_exptl_crystal_size_mid 0.148
_exptl_crystal_size_min 0.124
_refine_diff_density_max 1.867
_refine_diff_density_min -1.696
_refine_diff_density_rms 0.261
_refine_ls_extinction_method none
_refine_ls_goodness_of_fit_ref 1.148
_refine_ls_hydrogen_treatment undef
_refine_ls_matrix_type full
_refine_ls_number_parameters 609
_refine_ls_number_reflns 14203
_refine_ls_number_restraints 0
_refine_ls_restrained_S_all 1.148
_refine_ls_R_factor_all 0.0558
_refine_ls_R_factor_gt 0.0364
_refine_ls_shift/su_max 0.002
_refine_ls_shift/su_mean 0.000
_refine_ls_structure_factor_coef Fsqd
_refine_ls_weighting_details 'w=1/[\s^2^(Fo^2^)+(0.0592P)^2^+159.8295P] where P=(Fo^2^+2Fc^2^)/3'
_refine_ls_weighting_scheme calc
_refine_ls_wR_factor_gt 0.1122
_refine_ls_wR_factor_ref 0.1255
_reflns_Friedel_coverage 0.000
_reflns_number_gt 11049
_reflns_number_total 14203
_reflns_threshold_expression 'I > 2\s(I)'
_cod_data_source_file cg5b01090_si_002.cif
_cod_data_source_block U5Ox5'
_cod_original_formula_sum 'C10 N11.27 O41.90 U5'
_cod_database_code 4516469
_shelxl_version_number 2014-3
_shelx_space_group_comment
;
The symmetry employed for this shelxl refinement is uniquely defined
by the following loop, which should always be used as a source of
symmetry information in preference to the above space-group names.
They are only intended as comments.
;
_olex2_refinement_description
;
1. Others
 Sof(N15)=Sof(O41)=Sof(O42)=Sof(O43)=FVAR(1)
 Fixed Sof: N9(0.44) N10(0.44) N11(0.44) N12(0.44) N13(0.44) N14(0.44)
;
_olex2_submission_special_instructions 'No special instructions were received'

loop_
_space_group_symop_operation_xyz
'x, y, z'
'-x, y, -z+1/2'
'x+1/2, y+1/2, z'
'-x+1/2, y+1/2, -z+1/2'
'-x, -y, -z'
'x, -y, z-1/2'
'-x+1/2, -y+1/2, -z'
'x+1/2, -y+1/2, z-1/2'

loop_
_atom_site_label
_atom_site_type_symbol
_atom_site_fract_x
_atom_site_fract_y
_atom_site_fract_z
_atom_site_U_iso_or_equiv
_atom_site_adp_type
_atom_site_occupancy
_atom_site_site_symmetry_order
_atom_site_calc_flag
_atom_site_refinement_flags_occupancy
U1 U 0.21681(2) 0.66042(2) 0.81893(2) 0.03478(9) Uani 1 1 d .
U2 U 0.10858(2) 0.76673(2) 0.82808(2) 0.03469(9) Uani 1 1 d .
U3 U 0.15935(2) 0.94687(2) 0.85471(2) 0.03973(9) Uani 1 1 d .
U4 U 0.29838(2) 0.95117(2) 0.85168(2) 0.03755(9) Uani 1 1 d .
U5 U 0.33812(2) 0.77232(2) 0.84017(2) 0.03766(9) Uani 1 1 d .
O1 O 0.1881(3) 0.6315(3) 0.7253(4) 0.0530(17) Uani 1 1 d .
O2 O 0.2469(3) 0.6877(3) 0.9137(4) 0.0476(16) Uani 1 1 d .
O3 O 0.0506(3) 0.7651(3) 0.7378(4) 0.0532(18) Uani 1 1 d .
O4 O 0.1664(2) 0.7683(3) 0.9201(4) 0.0448(15) Uani 1 1 d .
O5 O 0.1129(3) 0.9801(4) 0.7667(4) 0.061(2) Uani 1 1 d .
O6 O 0.2046(3) 0.9148(3) 0.9441(4) 0.0555(18) Uani 1 1 d .
O7 O 0.2778(3) 0.9828(3) 0.7628(4) 0.0507(17) Uani 1 1 d .
O8 O 0.3199(3) 0.9195(3) 0.9432(4) 0.059(2) Uani 1 1 d .
O9 O 0.3289(3) 0.7661(3) 0.7490(5) 0.0559(19) Uani 1 1 d .
O10 O 0.3480(3) 0.7775(3) 0.9328(4) 0.0513(17) Uani 1 1 d .
O11 O 0.1344(3) 0.6812(3) 0.7932(4) 0.0486(16) Uani 1 1 d .
O12 O 0.1531(3) 0.7338(3) 0.7717(4) 0.0440(15) Uani 1 1 d .
O13 O 0.1007(3) 0.8698(3) 0.8273(5) 0.0526(18) Uani 1 1 d .
O14 O 0.1325(3) 0.8543(3) 0.7948(4) 0.0520(18) Uani 1 1 d .
O15 O 0.2239(3) 0.9900(3) 0.8421(5) 0.059(2) Uani 1 1 d .
O16 O 0.2119(3) 0.9296(3) 0.8068(5) 0.0548(18) Uani 1 1 d .
O17 O 0.3410(3) 0.8756(3) 0.8287(5) 0.0544(18) Uani 1 1 d .
O18 O 0.2863(3) 0.8572(3) 0.7978(4) 0.0482(16) Uani 1 1 d .
O19 O 0.2896(3) 0.6857(3) 0.8150(5) 0.0519(18) Uani 1 1 d .
O20 O 0.2537(3) 0.7377(3) 0.7879(5) 0.0510(17) Uani 1 1 d .
O21 O 0.2768(3) 0.5792(3) 0.8702(4) 0.0486(16) Uani 1 1 d .
O22 O 0.1869(3) 0.5743(4) 0.8522(5) 0.065(2) Uani 1 1 d .
O23 O 0.0766(3) 0.6835(3) 0.8638(5) 0.060(2) Uani 1 1 d .
O24 O 0.0631(3) 0.7930(3) 0.8887(4) 0.0465(16) Uani 1 1 d .
O25 O 0.1080(3) 0.9725(4) 0.9077(5) 0.065(2) Uani 1 1 d .
O26 O 0.1761(4) 1.0440(3) 0.9104(5) 0.066(2) Uani 1 1 d .
O27 O 0.3200(3) 1.0481(3) 0.9091(5) 0.061(2) Uani 1 1 d .
O28 O 0.3833(3) 0.9869(3) 0.8891(5) 0.064(2) Uani 1 1 d .
O29 O 0.4265(3) 0.7975(3) 0.8898(5) 0.0583(19) Uani 1 1 d .
O30 O 0.3964(3) 0.6892(3) 0.8851(5) 0.060(2) Uani 1 1 d .
O31 O 0.2938(4) 0.4870(4) 0.9136(5) 0.083(3) Uani 1 1 d .
O32 O 0.1955(5) 0.4801(4) 0.8826(6) 0.096(3) Uani 1 1 d .
O33 O 0.0238(4) 0.6511(4) 0.8976(6) 0.081(3) Uani 1 1 d .
O34 O 0.0162(3) 0.7657(4) 0.9357(5) 0.071(2) Uani 1 1 d .
O35 O 0.0824(5) 1.0423(5) 0.9547(8) 0.113(4) Uani 1 1 d .
O36 O 0.1565(5) 1.1158(4) 0.9633(7) 0.101(4) Uani 1 1 d .
O37 O 0.3715(4) 1.1255(4) 0.9487(5) 0.083(3) Uani 1 1 d .
O38 O 0.4318(3) 1.0663(4) 0.9077(7) 0.089(3) Uani 1 1 d .
O39 O 0.5080(3) 0.7687(5) 0.9403(7) 0.090(3) Uani 1 1 d .
O40 O 0.4750(4) 0.6548(5) 0.9280(9) 0.121(5) Uani 1 1 d .
C1 C 0.2652(5) 0.5301(5) 0.8883(6) 0.057(3) Uani 1 1 d .
C2 C 0.2121(5) 0.5269(5) 0.8747(7) 0.064(3) Uani 1 1 d .
C3 C 0.0469(5) 0.6905(5) 0.8878(7) 0.061(3) Uani 1 1 d .
C4 C 0.0410(4) 0.7546(5) 0.9062(6) 0.051(3) Uani 1 1 d .
C5 C 0.1100(6) 1.0239(7) 0.9326(8) 0.074(4) Uani 1 1 d .
C6 C 0.1497(6) 1.0647(5) 0.9369(9) 0.072(4) Uani 1 1 d .
C7 C 0.3603(5) 1.0761(5) 0.9239(6) 0.059(3) Uani 1 1 d .
C8 C 0.3957(5) 1.0414(5) 0.9072(8) 0.067(4) Uani 1 1 d .
C9 C 0.4625(5) 0.7592(6) 0.9152(8) 0.064(3) Uani 1 1 d .
C10 C 0.4434(5) 0.6954(6) 0.9097(8) 0.068(3) Uani 1 1 d .
N1 N 0.2681(4) 0.8153(4) 0.9569(6) 0.053(2) Uani 1 1 d .
N2 N 0.0768(4) 0.6944(5) 0.6172(6) 0.068(3) Uani 1 1 d .
N3 N 0.3642(4) 0.6369(5) 0.9908(6) 0.074(3) Uani 1 1 d .
N4 N 0.4670(4) 0.9045(5) 0.9722(6) 0.077(3) Uani 1 1 d .
N5 N 0.3858(6) 0.9368(7) 0.1019(8) 0.101(4) Uani 1 1 d .
N6 N 0.2764(6) 0.0898(7) 0.9881(8) 0.108(5) Uani 1 1 d .
N7 N 0.2486(8) 0.3724(6) 0.8598(9) 0.121(6) Uani 1 1 d .
N8 N 0.5710(6) 0.6731(8) 0.9484(13) 0.148(8) Uani 1 1 d .
N9 N 0.2304(11) 0.6905(12) 0.6387(16) 0.082(7) Uiso 0.44 1 d P
N10 N 0.1722(14) 0.0725(16) 0.725(2) 0.107(10) Uiso 0.44 1 d P
N11 N 0.9554(13) 0.8696(15) 0.8660(19) 0.101(9) Uiso 0.44 1 d P
N12 N 0.5954(13) 0.0334(14) 0.2358(19) 0.097(9) Uiso 0.44 1 d P
N13 N 0.1485(15) 0.9567(17) 0.646(2) 0.120(12) Uiso 0.44 1 d P
N14 N 0.5479(16) 0.9147(18) 0.237(2) 0.126(12) Uiso 0.44 1 d P
N15 N 0.4654(10) 0.0449(11) 0.1188(14) 0.096(7) Uiso 0.632(16) 1 d P
O41 O 0.4345(10) 0.0540(10) 0.1386(14) 0.138(9) Uiso 0.632(16) 1 d P
O42 O 0.4937(10) 0.0848(11) 0.1317(14) 0.138(9) Uiso 0.632(16) 1 d P
O43 O 0.4593(10) 0.0127(12) 0.0763(16) 0.144(9) Uiso 0.632(16) 1 d P

loop_
_atom_site_aniso_label
_atom_site_aniso_U_11
_atom_site_aniso_U_22
_atom_site_aniso_U_33
_atom_site_aniso_U_23
_atom_site_aniso_U_13
_atom_site_aniso_U_12
U1 0.03271(17) 0.03226(16) 0.03730(17) -0.00552(12) 0.01728(14) -0.00335(12)
U2 0.02610(16) 0.03677(17) 0.03614(17) -0.00020(13) 0.01319(13) -0.00219(12)
U3 0.03945(19) 0.03411(17) 0.0496(2) 0.00846(14) 0.02645(17) 0.00427(13)
U4 0.03770(18) 0.03183(16) 0.04258(19) 0.00317(13) 0.02104(15) -0.00463(13)
U5 0.03843(19) 0.03406(17) 0.04625(19) -0.00061(13) 0.02645(16) -0.00219(13)
O1 0.048(4) 0.058(4) 0.046(4) -0.014(3) 0.020(3) -0.002(3)
O2 0.043(4) 0.047(4) 0.043(4) -0.009(3) 0.016(3) -0.002(3)
O3 0.034(4) 0.067(5) 0.044(4) 0.002(3) 0.011(3) 0.001(3)
O4 0.030(3) 0.055(4) 0.038(3) -0.001(3) 0.011(3) 0.000(3)
O5 0.057(5) 0.060(5) 0.062(5) 0.025(4) 0.028(4) 0.018(4)
O6 0.058(5) 0.050(4) 0.051(4) 0.008(3) 0.024(4) 0.013(3)
O7 0.060(5) 0.043(4) 0.049(4) 0.009(3) 0.029(4) 0.001(3)
O8 0.075(5) 0.047(4) 0.044(4) 0.008(3) 0.025(4) -0.013(4)
O9 0.070(5) 0.051(4) 0.063(5) -0.005(3) 0.046(4) -0.006(4)
O10 0.051(4) 0.055(4) 0.049(4) 0.003(3) 0.028(4) 0.004(3)
O11 0.048(4) 0.036(3) 0.066(5) -0.008(3) 0.033(4) -0.012(3)
O12 0.043(4) 0.040(3) 0.053(4) 0.003(3) 0.029(3) 0.004(3)
O13 0.051(4) 0.043(4) 0.085(5) 0.002(4) 0.050(4) 0.000(3)
O14 0.062(5) 0.046(4) 0.069(5) -0.005(3) 0.049(4) -0.007(3)
O15 0.067(5) 0.033(4) 0.096(6) -0.008(4) 0.057(5) -0.010(3)
O16 0.052(4) 0.043(4) 0.078(5) -0.009(4) 0.041(4) -0.007(3)
O17 0.045(4) 0.043(4) 0.085(5) 0.006(4) 0.041(4) -0.004(3)
O18 0.039(4) 0.039(3) 0.066(5) -0.001(3) 0.027(3) -0.003(3)
O19 0.046(4) 0.036(3) 0.078(5) 0.002(3) 0.035(4) 0.003(3)
O20 0.038(4) 0.040(4) 0.074(5) 0.008(3) 0.029(4) 0.000(3)
O21 0.045(4) 0.035(3) 0.055(4) -0.003(3) 0.020(3) 0.001(3)
O22 0.061(5) 0.057(5) 0.088(6) 0.001(4) 0.048(5) -0.007(4)
O23 0.066(5) 0.046(4) 0.083(6) 0.008(4) 0.050(5) -0.003(4)
O24 0.040(4) 0.052(4) 0.049(4) -0.009(3) 0.025(3) -0.009(3)
O25 0.065(5) 0.068(5) 0.082(6) -0.002(4) 0.052(5) 0.005(4)
O26 0.079(6) 0.045(4) 0.092(6) -0.005(4) 0.057(5) 0.002(4)
O27 0.074(5) 0.045(4) 0.073(5) -0.009(4) 0.046(5) -0.017(4)
O28 0.044(4) 0.047(4) 0.088(6) 0.002(4) 0.027(4) -0.009(3)
O29 0.047(4) 0.052(4) 0.079(5) 0.003(4) 0.036(4) -0.003(3)
O30 0.044(4) 0.058(5) 0.072(5) -0.003(4) 0.026(4) 0.004(3)
O31 0.100(7) 0.048(5) 0.064(5) 0.005(4) 0.019(5) 0.018(5)
O32 0.122(9) 0.061(6) 0.103(8) 0.010(5) 0.059(7) -0.032(6)
O33 0.076(6) 0.073(6) 0.102(7) 0.014(5) 0.053(6) -0.020(5)
O34 0.057(5) 0.104(7) 0.064(5) -0.013(5) 0.041(4) -0.020(5)
O35 0.104(9) 0.123(9) 0.158(12) -0.034(8) 0.100(9) 0.002(7)
O36 0.136(10) 0.054(5) 0.144(10) -0.007(6) 0.094(9) 0.013(6)
O37 0.111(8) 0.061(5) 0.072(6) -0.019(4) 0.045(6) -0.036(5)
O38 0.047(5) 0.060(5) 0.149(10) 0.011(6) 0.044(6) -0.017(4)
O39 0.044(5) 0.102(8) 0.130(9) -0.002(6) 0.052(6) -0.006(5)
O40 0.065(7) 0.068(6) 0.195(14) -0.026(7) 0.046(8) 0.017(5)
C1 0.069(8) 0.039(5) 0.044(6) 0.001(4) 0.017(5) -0.001(5)
C2 0.081(9) 0.046(6) 0.065(7) 0.006(5) 0.038(7) -0.006(6)
C3 0.055(7) 0.060(7) 0.060(7) 0.012(5) 0.027(6) -0.005(5)
C4 0.036(5) 0.072(7) 0.043(5) -0.003(5) 0.020(5) -0.017(5)
C5 0.074(9) 0.078(9) 0.083(9) 0.000(7) 0.052(8) 0.019(7)
C6 0.085(10) 0.048(7) 0.093(10) 0.009(6) 0.054(8) 0.021(6)
C7 0.075(8) 0.042(6) 0.044(6) -0.002(4) 0.022(6) -0.023(5)
C8 0.044(6) 0.047(6) 0.076(8) 0.006(6) 0.009(6) -0.016(5)
C9 0.049(7) 0.074(8) 0.072(8) -0.003(6) 0.036(6) -0.001(6)
C10 0.055(7) 0.065(8) 0.086(9) -0.007(7) 0.039(7) 0.003(6)
N1 0.056(5) 0.043(5) 0.077(6) 0.012(4) 0.047(5) 0.003(4)
N2 0.047(5) 0.071(7) 0.076(7) -0.011(5) 0.027(5) 0.008(5)
N3 0.080(8) 0.071(7) 0.053(6) -0.010(5) 0.024(5) -0.032(6)
N4 0.063(7) 0.075(7) 0.065(7) 0.010(5) 0.016(5) -0.005(5)
N5 0.092(10) 0.118(11) 0.096(10) -0.021(8) 0.052(8) -0.003(8)
N6 0.118(12) 0.122(12) 0.097(10) -0.007(9) 0.067(10) 0.005(10)
N7 0.191(17) 0.069(8) 0.094(10) -0.009(7) 0.070(11) -0.008(10)
N8 0.100(12) 0.132(13) 0.24(2) -0.018(14) 0.107(14) 0.046(10)

loop_
_atom_type_symbol
_atom_type_description
_atom_type_scat_dispersion_real
_atom_type_scat_dispersion_imag
_atom_type_scat_source
C C 0.0033 0.0016 'International Tables Vol C Tables 4.2.6.8 and 6.1.1.4'
N N 0.0061 0.0033 'International Tables Vol C Tables 4.2.6.8 and 6.1.1.4'
O O 0.0106 0.0060 'International Tables Vol C Tables 4.2.6.8 and 6.1.1.4'
U U -9.6767 9.6646 'International Tables Vol C Tables 4.2.6.8 and 6.1.1.4'

loop_
_geom_angle_atom_site_label_1
_geom_angle_atom_site_label_2
_geom_angle_atom_site_label_3
_geom_angle
O1 U1 O2 178.4(3)
O1 U1 O11 88.9(3)
O1 U1 O12 89.1(3)
O1 U1 O19 88.5(3)
O1 U1 O20 89.9(3)
O1 U1 O21 91.2(3)
O1 U1 O22 88.8(3)
O2 U1 O11 92.3(3)
O2 U1 O12 92.5(3)
O2 U1 O19 90.9(3)
O2 U1 O20 90.5(3)
O2 U1 O21 87.2(3)
O2 U1 O22 90.6(3)
O11 U1 O12 37.1(2)
O11 U1 O19 151.1(2)
O11 U1 O20 114.0(2)
O11 U1 O21 137.1(2)
O11 U1 O22 72.4(3)
O12 U1 O19 114.1(2)
O12 U1 O20 76.9(2)
O12 U1 O21 174.2(2)
O12 U1 O22 109.5(3)
O19 U1 O20 37.2(2)
O19 U1 O21 71.7(2)
O19 U1 O22 136.2(3)
O20 U1 O21 108.9(2)
O20 U1 O22 173.4(3)
O22 U1 O21 64.7(3)
O3 U2 O4 178.8(3)
O3 U2 O11 88.1(3)
O3 U2 O12 89.0(3)
O3 U2 O13 88.4(3)
O3 U2 O14 89.9(3)
O3 U2 O23 88.2(3)
O3 U2 O24 91.7(3)
O4 U2 O11 92.5(3)
O4 U2 O12 92.1(3)
O4 U2 O13 91.6(3)
O4 U2 O14 90.9(3)
O4 U2 O23 90.9(3)
O4 U2 O24 87.1(3)
O11 U2 O12 36.9(2)
O11 U2 O23 73.4(3)
O11 U2 O24 138.9(2)
O12 U2 O23 110.4(2)
O12 U2 O24 175.8(2)
O13 U2 O11 150.1(2)
O13 U2 O12 113.4(2)
O13 U2 O14 37.2(2)
O13 U2 O23 136.1(2)
O13 U2 O24 70.8(2)
O14 U2 O11 113.1(2)
O14 U2 O12 76.2(2)
O14 U2 O23 173.1(2)
O14 U2 O24 108.0(2)
O24 U2 O23 65.5(3)
O5 U3 O13 88.5(3)
O5 U3 O14 88.1(3)
O5 U3 O15 88.1(3)
O5 U3 O16 89.1(3)
O5 U3 O25 90.7(3)
O5 U3 O26 87.8(4)
O6 U3 O5 178.0(4)
O6 U3 O13 91.2(3)
O6 U3 O14 92.9(3)
O6 U3 O15 93.1(3)
O6 U3 O16 92.9(3)
O6 U3 O25 87.3(3)
O6 U3 O26 91.1(3)
O13 U3 O14 37.1(2)
O13 U3 O15 149.9(2)
O13 U3 O25 71.9(3)
O13 U3 O26 137.2(3)
O14 U3 O25 109.1(3)
O14 U3 O26 173.1(3)
O15 U3 O14 112.8(2)
O15 U3 O25 138.1(3)
O15 U3 O26 72.6(3)
O16 U3 O13 112.6(2)
O16 U3 O14 75.5(2)
O16 U3 O15 37.4(2)
O16 U3 O25 175.4(3)
O16 U3 O26 110.0(3)
O26 U3 O25 65.5(3)
O7 U4 O8 179.4(4)
O7 U4 O15 88.5(3)
O7 U4 O16 88.3(3)
O7 U4 O17 90.3(3)
O7 U4 O18 89.2(3)
O7 U4 O27 90.2(3)
O7 U4 O28 85.6(3)
O8 U4 O15 91.6(3)
O8 U4 O16 92.1(3)
O8 U4 O17 89.9(3)
O8 U4 O18 91.3(3)
O8 U4 O27 89.2(3)
O8 U4 O28 93.9(3)
O15 U4 O27 72.6(3)
O15 U4 O28 136.9(3)
O16 U4 O15 37.2(2)
O16 U4 O17 113.6(2)
O16 U4 O27 109.8(3)
O16 U4 O28 171.9(3)
O17 U4 O15 150.9(2)
O17 U4 O27 136.5(3)
O17 U4 O28 71.9(3)
O18 U4 O15 113.6(2)
O18 U4 O16 76.3(2)
O18 U4 O17 37.3(2)
O18 U4 O27 173.8(3)
O18 U4 O28 109.0(3)
O27 U4 O28 64.8(3)
O9 U5 O10 179.1(4)
O9 U5 O17 87.8(3)
O9 U5 O18 88.4(3)
O9 U5 O19 88.6(3)
O9 U5 O20 88.3(3)
O9 U5 O29 88.8(3)
O9 U5 O30 90.9(3)
O10 U5 O17 92.9(3)
O10 U5 O18 92.6(3)
O10 U5 O19 91.1(3)
O10 U5 O20 91.9(3)
O10 U5 O29 90.9(3)
O10 U5 O30 88.1(3)
O17 U5 O29 73.3(3)
O17 U5 O30 138.8(3)
O18 U5 O17 37.2(2)
O18 U5 O19 112.2(2)
O18 U5 O20 74.9(2)
O18 U5 O29 110.6(2)
O18 U5 O30 176.0(2)
O19 U5 O17 149.3(2)
O19 U5 O20 37.3(2)
O19 U5 O29 137.0(2)
O19 U5 O30 71.7(3)
O20 U5 O17 112.1(2)
O20 U5 O29 173.7(3)
O20 U5 O30 109.0(2)
O29 U5 O30 65.4(3)
U1 O11 U2 126.7(3)
O12 O11 U1 71.8(4)
O12 O11 U2 71.6(4)
U1 O12 U2 126.2(3)
O11 O12 U1 71.1(4)
O11 O12 U2 71.5(4)
U2 O13 U3 132.5(3)
O14 O13 U2 71.4(4)
O14 O13 U3 71.6(4)
U2 O14 U3 132.1(3)
O13 O14 U2 71.4(4)
O13 O14 U3 71.2(4)
U3 O15 U4 132.5(3)
O16 O15 U3 71.1(4)
O16 O15 U4 71.1(4)
U3 O16 U4 133.2(3)
O15 O16 U3 71.6(4)
O15 O16 U4 71.6(4)
U4 O17 U5 130.1(3)
O18 O17 U4 70.9(4)
O18 O17 U5 71.0(4)
U4 O18 U5 131.3(3)
O17 O18 U4 71.8(4)
O17 O18 U5 71.7(4)
U5 O19 U1 134.2(3)
O20 O19 U1 71.5(4)
O20 O19 U5 71.3(4)
U5 O20 U1 133.9(3)
O19 O20 U1 71.2(4)
O19 O20 U5 71.3(4)
C1 O21 U1 121.6(7)
C2 O22 U1 123.0(8)
C3 O23 U2 121.6(7)
C4 O24 U2 122.1(7)
C5 O25 U3 120.4(8)
C6 O26 U3 121.3(8)
C7 O27 U4 123.1(8)
C8 O28 U4 120.9(8)
C9 O29 U5 123.2(7)
C10 O30 U5 121.6(8)
O21 C1 C2 115.5(10)
O31 C1 O21 124.5(13)
O31 C1 C2 120.0(11)
O22 C2 C1 114.8(10)
O32 C2 O22 124.8(14)
O32 C2 C1 120.3(12)
O23 C3 C4 115.1(9)
O33 C3 O23 125.7(12)
O33 C3 C4 119.2(12)
O24 C4 C3 114.8(9)
O34 C4 O24 124.9(11)
O34 C4 C3 120.3(10)
O25 C5 C6 117.1(11)
O35 C5 O25 124.8(15)
O35 C5 C6 118.1(13)
O26 C6 C5 115.3(11)
O36 C6 O26 122.1(14)
O36 C6 C5 122.5(13)
O27 C7 C8 114.0(9)
O37 C7 O27 125.8(13)
O37 C7 C8 120.1(11)
O28 C8 C7 115.2(10)
O38 C8 O28 124.1(14)
O38 C8 C7 120.6(11)
O29 C9 C10 113.3(10)
O39 C9 O29 126.7(13)
O39 C9 C10 120.0(12)
O30 C10 C9 116.4(11)
O40 C10 O30 125.7(13)
O40 C10 C9 117.9(12)
O42 N15 O41 113(3)
O43 N15 O41 124(3)
O43 N15 O42 119(3)

loop_
_geom_bond_atom_site_label_1
_geom_bond_atom_site_label_2
_geom_bond_distance
U1 O1 1.791(7)
U1 O2 1.795(7)
U1 O11 2.340(7)
U1 O12 2.349(6)
U1 O19 2.355(7)
U1 O20 2.359(7)
U1 O21 2.415(7)
U1 O22 2.415(8)
U2 O3 1.778(7)
U2 O4 1.795(6)
U2 O11 2.354(7)
U2 O12 2.356(6)
U2 O13 2.349(7)
U2 O14 2.349(7)
U2 O23 2.423(7)
U2 O24 2.412(7)
U3 O5 1.789(7)
U3 O6 1.787(7)
U3 O13 2.351(7)
U3 O14 2.357(7)
U3 O15 2.351(7)
U3 O16 2.344(7)
U3 O25 2.438(8)
U3 O26 2.415(8)
U4 O7 1.768(7)
U4 O8 1.810(7)
U4 O15 2.360(7)
U4 O16 2.354(7)
U4 O17 2.359(7)
U4 O18 2.346(7)
U4 O27 2.422(7)
U4 O28 2.430(7)
U5 O9 1.780(7)
U5 O10 1.799(7)
U5 O17 2.360(7)
U5 O18 2.350(7)
U5 O19 2.351(7)
U5 O20 2.351(7)
U5 O29 2.404(7)
U5 O30 2.419(8)
O11 O12 1.492(9)
O13 O14 1.500(9)
O15 O16 1.505(10)
O17 O18 1.504(9)
O19 O20 1.505(9)
O21 C1 1.287(13)
O22 C2 1.258(14)
O23 C3 1.265(14)
O24 C4 1.274(12)
O25 C5 1.264(15)
O26 C6 1.291(15)
O27 C7 1.275(13)
O28 C8 1.288(13)
O29 C9 1.278(14)
O30 C10 1.258(14)
O31 C1 1.230(14)
O32 C2 1.228(14)
O33 C3 1.225(13)
O34 C4 1.236(13)
O35 C5 1.236(15)
O36 C6 1.252(15)
O37 C7 1.206(13)
O38 C8 1.242(14)
O39 C9 1.224(14)
O40 C10 1.241(15)
C1 C2 1.501(18)
C3 C4 1.540(17)
C5 C6 1.50(2)
C7 C8 1.528(19)
C9 C10 1.543(18)
N15 O41 1.24(3)
N15 O42 1.18(3)
N15 O43 1.09(3)

loop_
_geom_torsion_atom_site_label_1
_geom_torsion_atom_site_label_2
_geom_torsion_atom_site_label_3
_geom_torsion_atom_site_label_4
_geom_torsion
U1 O11 O12 U2 -140.7(2)
U1 O19 O20 U5 152.7(3)
U1 O21 C1 O31 178.9(9)
U1 O21 C1 C2 0.6(13)
U1 O22 C2 O32 -169.9(10)
U1 O22 C2 C1 7.1(15)
U2 O11 O12 U1 140.7(2)
U2 O13 O14 U3 -149.6(3)
U2 O23 C3 O33 169.9(10)
U2 O23 C3 C4 -10.7(14)
U2 O24 C4 O34 -178.3(8)
U2 O24 C4 C3 1.7(12)
U3 O13 O14 U2 149.6(3)
U3 O15 O16 U4 -150.7(3)
U3 O25 C5 O35 173.8(13)
U3 O25 C5 C6 -7.5(17)
U3 O26 C6 O36 -177.2(11)
U3 O26 C6 C5 1.9(16)
U4 O15 O16 U3 150.7(3)
U4 O17 O18 U5 -147.2(3)
U4 O27 C7 O37 175.9(9)
U4 O27 C7 C8 -4.0(13)
U4 O28 C8 O38 -160.5(10)
U4 O28 C8 C7 15.8(14)
U5 O17 O18 U4 147.2(3)
U5 O19 O20 U1 -152.7(3)
U5 O29 C9 O39 178.9(11)
U5 O29 C9 C10 0.9(15)
U5 O30 C10 O40 -173.9(13)
U5 O30 C10 C9 4.5(16)
O21 C1 C2 O22 -4.9(16)
O21 C1 C2 O32 172.3(12)
O23 C3 C4 O24 5.8(15)
O23 C3 C4 O34 -174.2(11)
O25 C5 C6 O26 4(2)
O25 C5 C6 O36 -177.2(14)
O27 C7 C8 O28 -7.7(16)
O27 C7 C8 O38 168.7(12)
O29 C9 C10 O30 -3.4(18)
O29 C9 C10 O40 175.0(14)
O31 C1 C2 O22 176.8(11)
O31 C1 C2 O32 -6.1(19)
O33 C3 C4 O24 -174.7(11)
O33 C3 C4 O34 5.3(17)
O35 C5 C6 O26 -177.5(14)
O35 C5 C6 O36 2(2)
O37 C7 C8 O28 172.4(11)
O37 C7 C8 O38 -11.2(19)
O39 C9 C10 O30 178.4(13)
O39 C9 C10 O40 -3(2)
